data_4102865
loop_
_publ_author_name
'Pan\<ce Naumov'
'Manoj Kochunnoonny'

_publ_section_title
;
 Spectral-Structural Effects of the Keto-Enol-Enolate and Phenol-Phenolate
 Equilibria of Oxyluciferin
;
_journal_name_full 'Journal of the American Chemical Society'
_journal_page_first 11566
_journal_page_last 11579
_journal_paper_doi 10.1021/ja102885g
_journal_volume 132
_journal_year 2010
_chemical_absolute_configuration syn
_chemical_formula_moiety C11H8N2O3S2
_chemical_formula_sum 'C11 H8 N2 O3 S2'
_chemical_formula_weight 280.31
_chemical_name_common D(-)-luciferin
_chemical_name_systematic
;
 ?
;
_space_group_IT_number 19
_symmetry_cell_setting orthorhombic
_symmetry_space_group_name_Hall 'P 2ac 2ab'
_symmetry_space_group_name_H-M 'P 21 21 21'
_atom_sites_solution_hydrogens geom
_atom_sites_solution_primary direct
_atom_sites_solution_secondary difmap
_audit_creation_method SHELXL-97
_cell_angle_alpha 90.00
_cell_angle_beta 90.00
_cell_angle_gamma 90.00
_cell_formula_units_Z 4
_cell_length_a 5.3039(2)
_cell_length_b 9.4806(5)
_cell_length_c 23.0485(11)
_cell_measurement_temperature 293(2)
_cell_volume 1158.97(9)
_computing_cell_refinement 'APEX2 software (Bruker, 2007)'
_computing_data_collection 'APEX2 software (Bruker, 2007)'
_computing_data_reduction 'SAINT (Bruker, 2007)'
_computing_molecular_graphics 'DIAMOND (Brandenburg, 2005)'
_computing_publication_material 'WinGX (Farrugia, 1999)'
_computing_structure_refinement 'SHELXL-97 (Sheldrick, 2008)'
_computing_structure_solution 'SHELXS-97 (Sheldrick, 2008)'
_diffrn_ambient_temperature 293(2)
_diffrn_measured_fraction_theta_max 0.939
_diffrn_measurement_device_type 'Bruker SMART APEX2 diffractometer'
_diffrn_measurement_method '\w scans'
_diffrn_radiation_monochromator 'multilayer confocal TXS mirror'
_diffrn_radiation_source 'rotating anode'
_diffrn_radiation_type MoK\a
_diffrn_radiation_wavelength 0.71073
_diffrn_reflns_av_R_equivalents 0.0227
_diffrn_reflns_av_sigmaI/netI 0.0342
_diffrn_reflns_limit_h_max 7
_diffrn_reflns_limit_h_min -6
_diffrn_reflns_limit_k_max 14
_diffrn_reflns_limit_k_min -9
_diffrn_reflns_limit_l_max 34
_diffrn_reflns_limit_l_min -23
_diffrn_reflns_number 8727
_diffrn_reflns_theta_full 32.50
_diffrn_reflns_theta_max 32.50
_diffrn_reflns_theta_min 1.77
_exptl_absorpt_coefficient_mu 0.460
_exptl_absorpt_correction_T_max 0.9909
_exptl_absorpt_correction_T_min 0.9096
_exptl_absorpt_correction_type sphere
_exptl_absorpt_process_details 'SADABS (Sheldrick, 1996)'
_exptl_crystal_colour colorless
_exptl_crystal_density_diffrn 1.606
_exptl_crystal_density_method 'not measured'
_exptl_crystal_description prism
_exptl_crystal_F_000 576
_exptl_crystal_size_max 0.21
_exptl_crystal_size_mid 0.03
_exptl_crystal_size_min 0.02
_refine_diff_density_max 0.317
_refine_diff_density_min -0.277
_refine_diff_density_rms 0.058
_refine_ls_abs_structure_details 'Flack H D (1983), Acta Cryst. A39, 876-881'
_refine_ls_abs_structure_Flack 0.04(7)
_refine_ls_extinction_method none
_refine_ls_goodness_of_fit_ref 1.040
_refine_ls_hydrogen_treatment riding
_refine_ls_matrix_type full
_refine_ls_number_parameters 172
_refine_ls_number_reflns 3610
_refine_ls_number_restraints 0
_refine_ls_restrained_S_all 1.040
_refine_ls_R_factor_all 0.0538
_refine_ls_R_factor_gt 0.0381
_refine_ls_shift/su_max 0.001
_refine_ls_shift/su_mean 0.000
_refine_ls_structure_factor_coef Fsqd
_refine_ls_weighting_details 'calc w=1/[\s^2^(Fo^2^)+(0.0505P)^2^+0.0304P] where P=(Fo^2^+2Fc^2^)/3'
_refine_ls_weighting_scheme calc
_refine_ls_wR_factor_gt 0.0843
_refine_ls_wR_factor_ref 0.0907
_reflns_number_gt 2959
_reflns_number_total 3610
_reflns_threshold_expression >2sigma(I)
_cod_data_source_file ja102885g_si_003.cif
_cod_data_source_block luc1_0m
_cod_original_formula_sum C11H8N2O3S2
_cod_database_code 4102865

loop_
_symmetry_equiv_pos_as_xyz
'x, y, z'
'-x+1/2, -y, z+1/2'
'-x, y+1/2, -z+1/2'
'x+1/2, -y+1/2, -z'

loop_
_atom_site_label
_atom_site_type_symbol
_atom_site_fract_x
_atom_site_fract_y
_atom_site_fract_z
_atom_site_U_iso_or_equiv
_atom_site_adp_type
_atom_site_occupancy
_atom_site_symmetry_multiplicity
_atom_site_calc_flag
_atom_site_refinement_flags
O3 O 0.9065(3) 0.36245(17) 0.67236(7) 0.0442(4) Uani 1 1 d .
O1 O 0.2793(3) 0.38383(18) 1.07913(6) 0.0514(4) Uani 1 1 d .
H1 H 0.1624 0.4173 1.0979 0.077 Uiso 1 1 calc R
O2 O 0.6335(4) 0.51145(19) 0.63421(7) 0.0608(5) Uani 1 1 d .
C11 C 0.8062(4) 0.4883(2) 0.66613(7) 0.0328(4) Uani 1 1 d .
H3O H 0.804(6) 0.293(4) 0.6539(14) 0.089(10) Uiso 1 1 d .
H3 H 1.116(4) 0.595(2) 0.7020(9) 0.038(6) Uiso 1 1 d .
S2 S 0.72287(10) 0.45122(5) 0.881926(19) 0.03773(13) Uani 1 1 d .
S1 S 0.55779(10) 0.76359(6) 0.74550(2) 0.03974(14) Uani 1 1 d .
N1 N 0.8733(3) 0.55567(18) 0.76576(6) 0.0313(3) Uani 1 1 d .
N2 N 0.4069(3) 0.65703(16) 0.87002(6) 0.0324(3) Uani 1 1 d .
C1 C 0.6897(3) 0.62691(19) 0.78652(7) 0.0289(4) Uani 1 1 d .
C3 C 0.9267(4) 0.5993(2) 0.70555(7) 0.0310(4) Uani 1 1 d .
C2 C 0.8205(4) 0.7459(2) 0.69547(8) 0.0373(4) Uani 1 1 d .
H2A H 0.7634 0.7560 0.6557 0.045 Uiso 1 1 calc R
H2B H 0.9474 0.8171 0.7032 0.045 Uiso 1 1 calc R
C4 C 0.5909(4) 0.59229(19) 0.84431(7) 0.0295(4) Uani 1 1 d .
C10 C 0.1764(4) 0.6425(2) 0.96302(8) 0.0399(5) Uani 1 1 d .
H10 H 0.0727 0.7187 0.9542 0.048 Uiso 1 1 calc R
C6 C 0.5144(3) 0.4833(2) 0.93805(7) 0.0309(4) Uani 1 1 d .
C8 C 0.3057(4) 0.4567(2) 1.02840(7) 0.0360(4) Uani 1 1 d .
C9 C 0.1514(4) 0.5718(2) 1.01510(9) 0.0404(5) Uani 1 1 d .
H9 H 0.0302 0.6011 1.0417 0.048 Uiso 1 1 calc R
C5 C 0.3597(4) 0.5976(2) 0.92392(8) 0.0311(4) Uani 1 1 d .
C7 C 0.4895(4) 0.4110(2) 0.99051(8) 0.0386(5) Uani 1 1 d .
H7 H 0.5929 0.3349 0.9995 0.046 Uiso 1 1 calc R

loop_
_atom_site_aniso_label
_atom_site_aniso_U_11
_atom_site_aniso_U_22
_atom_site_aniso_U_33
_atom_site_aniso_U_23
_atom_site_aniso_U_13
_atom_site_aniso_U_12
O3 0.0455(8) 0.0370(8) 0.0501(8) -0.0107(7) -0.0047(7) -0.0021(7)
O1 0.0659(11) 0.0553(10) 0.0329(6) 0.0160(7) 0.0165(7) 0.0109(9)
O2 0.0714(12) 0.0550(10) 0.0559(9) -0.0053(8) -0.0370(9) -0.0006(9)
C11 0.0369(10) 0.0376(10) 0.0241(7) -0.0015(7) 0.0012(7) -0.0040(8)
S2 0.0470(3) 0.0390(3) 0.0272(2) 0.00552(18) 0.0088(2) 0.0131(2)
S1 0.0468(3) 0.0378(3) 0.0346(2) 0.00942(19) 0.0049(2) 0.0066(2)
N1 0.0381(8) 0.0347(8) 0.0212(6) -0.0002(6) -0.0006(5) 0.0000(7)
N2 0.0388(8) 0.0302(8) 0.0283(7) 0.0046(6) 0.0035(6) 0.0046(7)
C1 0.0347(9) 0.0277(8) 0.0244(7) 0.0009(6) -0.0015(7) -0.0038(8)
C3 0.0337(10) 0.0372(9) 0.0220(7) -0.0003(7) 0.0019(7) -0.0045(8)
C2 0.0509(12) 0.0323(10) 0.0286(8) 0.0033(7) 0.0060(8) -0.0089(9)
C4 0.0376(10) 0.0276(8) 0.0233(7) 0.0022(6) -0.0002(7) -0.0020(8)
C10 0.0446(11) 0.0371(10) 0.0381(9) 0.0073(8) 0.0103(8) 0.0089(9)
C6 0.0372(10) 0.0312(9) 0.0243(7) 0.0019(6) 0.0045(7) 0.0036(8)
C8 0.0447(11) 0.0363(10) 0.0270(8) 0.0046(7) 0.0045(7) -0.0041(10)
C9 0.0450(12) 0.0423(11) 0.0338(9) 0.0011(8) 0.0132(8) 0.0052(10)
C5 0.0364(10) 0.0302(8) 0.0266(8) 0.0012(7) 0.0037(7) 0.0005(8)
C7 0.0476(12) 0.0377(10) 0.0305(8) 0.0074(8) 0.0041(8) 0.0087(9)

loop_
_atom_type_symbol
_atom_type_description
_atom_type_scat_dispersion_real
_atom_type_scat_dispersion_imag
_atom_type_scat_source
C C 0.0033 0.0016 'International Tables Vol C Tables 4.2.6.8 and 6.1.1.4'
H H 0.0000 0.0000 'International Tables Vol C Tables 4.2.6.8 and 6.1.1.4'
N N 0.0061 0.0033 'International Tables Vol C Tables 4.2.6.8 and 6.1.1.4'
O O 0.0106 0.0060 'International Tables Vol C Tables 4.2.6.8 and 6.1.1.4'
S S 0.1246 0.1234 'International Tables Vol C Tables 4.2.6.8 and 6.1.1.4'

loop_
_geom_angle_atom_site_label_1
_geom_angle_atom_site_label_2
_geom_angle_atom_site_label_3
_geom_angle
C11 O3 H3O 110(2)
C8 O1 H1 109.5
O2 C11 O3 122.95(18)
O2 C11 C3 124.04(19)
O3 C11 C3 112.97(17)
C6 S2 C4 88.86(9)
C1 S1 C2 88.16(9)
C1 N1 C3 110.50(15)
C4 N2 C5 110.66(15)
N1 C1 C4 119.57(16)
N1 C1 S1 119.59(13)
C4 C1 S1 120.85(13)
N1 C3 C2 109.23(15)
N1 C3 C11 106.58(15)
C2 C3 C11 112.55(16)
N1 C3 H3 104.8(12)
C2 C3 H3 113.2(13)
C11 C3 H3 110.0(13)
C3 C2 S1 105.81(12)
C3 C2 H2A 110.6
S1 C2 H2A 110.6
C3 C2 H2B 110.6
S1 C2 H2B 110.6
H2A C2 H2B 108.7
N2 C4 C1 125.28(16)
N2 C4 S2 116.03(13)
C1 C4 S2 118.67(13)
C9 C10 C5 118.73(19)
C9 C10 H10 120.6
C5 C10 H10 120.6
C7 C6 C5 121.81(17)
C7 C6 S2 128.46(15)
C5 C6 S2 109.73(13)
O1 C8 C7 117.11(19)
O1 C8 C9 121.52(18)
C7 C8 C9 121.37(17)
C10 C9 C8 120.88(18)
C10 C9 H9 119.6
C8 C9 H9 119.6
N2 C5 C10 125.53(17)
N2 C5 C6 114.71(16)
C10 C5 C6 119.76(16)
C8 C7 C6 117.45(18)
C8 C7 H7 121.3
C6 C7 H7 121.3

loop_
_geom_bond_atom_site_label_1
_geom_bond_atom_site_label_2
_geom_bond_distance
O3 C11 1.314(3)
O3 H3O 0.95(4)
O1 C8 1.365(2)
O1 H1 0.8200
O2 C11 1.195(2)
C11 C3 1.530(3)
S2 C6 1.7289(17)
S2 C4 1.7409(18)
S1 C1 1.7499(18)
S1 C2 1.816(2)
N1 C1 1.278(2)
N1 C3 1.475(2)
N2 C4 1.296(2)
N2 C5 1.387(2)
C1 C4 1.469(2)
C3 C2 1.518(3)
C3 H3 1.01(2)
C2 H2A 0.9700
C2 H2B 0.9700
C10 C9 1.381(3)
C10 C5 1.393(3)
C10 H10 0.9300
C6 C7 1.396(2)
C6 C5 1.397(3)
C8 C7 1.379(3)
C8 C9 1.398(3)
C9 H9 0.9300
C7 H7 0.9300

loop_
_cod_related_entry_id
_cod_related_entry_database
_cod_related_entry_code
1 ChemSpider 16735812
